data_7233910
loop_
_publ_author_name
'Li, Zhonghua'
'Jia, Lina'
'Shi, Peng'
'Jiang, Shuang'
'Gong, Junbo'
'Wu, Songgu'

_publ_section_title
;
 Versatile solid forms of boscalid: insight into the crystal structures
 and phase transformations
;
_journal_name_full CrystEngComm
_journal_paper_doi 10.1039/C9CE00306A
_journal_year 2019
_chemical_formula_moiety 'C18 H12 Cl2 N2 O'
_chemical_formula_sum 'C18 H12 Cl2 N2 O'
_chemical_formula_weight 343.20
_space_group_crystal_system monoclinic
_space_group_IT_number 14
_space_group_name_Hall '-P 2ybc'
_space_group_name_H-M_alt 'P 1 21/c 1'
_symmetry_space_group_name_Hall '-P 2ybc'
_symmetry_space_group_name_H-M 'P 1 21/c 1'
_atom_sites_solution_hydrogens mixed
_audit_creation_date 2017-07-12
_audit_creation_method
;
Olex2 1.2
(compiled 2017.03.28 svn.r3405 for OlexSys, GUI svn.r5337)
;
_audit_update_record
;
2019-03-03 deposited with the CCDC.    2019-09-16 downloaded from the CCDC.
;
_cell_angle_alpha 90
_cell_angle_beta 92.357(4)
_cell_angle_gamma 90
_cell_formula_units_Z 8
_cell_length_a 14.756(3)
_cell_length_b 11.5471(19)
_cell_length_c 18.635(3)
_cell_measurement_reflns_used 4260
_cell_measurement_temperature 133(2)
_cell_measurement_theta_max 27.5
_cell_measurement_theta_min 3.1
_cell_volume 3172.5(10)
_computing_cell_refinement 'CrystalClear-SM Expert 2.1 b42'
_computing_data_collection 'CrystalClear-SM Expert 2.1 b42 (Rigaku, 2015)'
_computing_data_reduction 'CrystalClear-SM Expert 2.1 b42'
_computing_molecular_graphics 'Olex2 (Dolomanov et al., 2009)'
_computing_publication_material 'Olex2 (Dolomanov et al., 2009)'
_computing_structure_refinement 'ShelXL (Sheldrick, 2015)'
_computing_structure_solution 'SHELXS-97 (Sheldrick, 1990)'
_diffrn_ambient_temperature 133.15
_diffrn_detector_area_resol_mean 5.814
_diffrn_measured_fraction_theta_full 0.993
_diffrn_measured_fraction_theta_max 0.987
_diffrn_measurement_device_type 'Bruker P4'
_diffrn_measurement_method '\w scans'
_diffrn_radiation_monochromator graphite
_diffrn_radiation_type MoK\a
_diffrn_radiation_wavelength 0.71073
_diffrn_reflns_av_R_equivalents 0.0633
_diffrn_reflns_av_unetI/netI 0.0650
_diffrn_reflns_Laue_measured_fraction_full 0.993
_diffrn_reflns_Laue_measured_fraction_max 0.987
_diffrn_reflns_limit_h_max 19
_diffrn_reflns_limit_h_min -19
_diffrn_reflns_limit_k_max 14
_diffrn_reflns_limit_k_min -15
_diffrn_reflns_limit_l_max 23
_diffrn_reflns_limit_l_min -23
_diffrn_reflns_number 31197
_diffrn_reflns_point_group_measured_fraction_full 0.993
_diffrn_reflns_point_group_measured_fraction_max 0.987
_diffrn_reflns_theta_full 25.242
_diffrn_reflns_theta_max 27.487
_diffrn_reflns_theta_min 3.092
_exptl_absorpt_coefficient_mu 0.414
_exptl_absorpt_correction_T_max 0.9520
_exptl_absorpt_correction_T_min 0.9218
_exptl_absorpt_correction_type multi-scan
_exptl_absorpt_process_details 'REQAB (Rigaku, 1998)'
_exptl_crystal_colour Colorless
_exptl_crystal_density_diffrn 1.437
_exptl_crystal_density_method "'not measured'"
_exptl_crystal_description Prism
_exptl_crystal_F_000 1408
_exptl_crystal_size_max 0.2
_exptl_crystal_size_mid 0.18
_exptl_crystal_size_min 0.12
_refine_diff_density_max 0.281
_refine_diff_density_min -0.317
_refine_diff_density_rms 0.053
_refine_ls_extinction_method none
_refine_ls_goodness_of_fit_ref 0.953
_refine_ls_hydrogen_treatment mixed
_refine_ls_matrix_type full
_refine_ls_number_parameters 421
_refine_ls_number_reflns 7185
_refine_ls_number_restraints 2
_refine_ls_restrained_S_all 0.954
_refine_ls_R_factor_all 0.0871
_refine_ls_R_factor_gt 0.0409
_refine_ls_shift/su_max 0.001
_refine_ls_shift/su_mean 0.000
_refine_ls_structure_factor_coef Fsqd
_refine_ls_weighting_details 'w=1/[\s^2^(Fo^2^)+(0.0389P)^2^] where P=(Fo^2^+2Fc^2^)/3'
_refine_ls_weighting_scheme calc
_refine_ls_wR_factor_gt 0.0760
_refine_ls_wR_factor_ref 0.0881
_reflns_Friedel_coverage 0.000
_reflns_number_gt 4497
_reflns_number_total 7185
_reflns_threshold_expression 'I > 2\s(I)'
_cod_data_source_file c9ce00306a2.cif
_cod_data_source_block shelx
_cod_depositor_comments
;
The following automatic conversions were performed:

'_exptl_absorpt_correction_type' value 'MULTI-SCAN' changed to
'multi-scan' according to
/home/data/users/saulius/crontab/automatic-downloads/rss-feeds/RSC/lib/dictionaries/cif_core.dic
dictionary named 'cif_core.dic' version 2.4.2 from 2011-04-26.

Automatic conversion script
Id: cif_fix_values 4973 2017-02-22 13:04:09Z antanas 
;
_cod_original_cell_volume 3172.5(9)
_cod_database_code 7233910
_shelx_shelxl_version_number 2016/6
_shelx_space_group_comment
;
The symmetry employed for this shelxl refinement is uniquely defined
by the following loop, which should always be used as a source of
symmetry information in preference to the above space-group names.
They are only intended as comments.
;
_shelx_estimated_absorpt_t_max 0.952
_shelx_estimated_absorpt_t_min 0.922
_olex2_refinement_description
;
1. Fixed Uiso
 At 1.2 times of:
  All C(H) groups, All N(H) groups
2. Restrained distances
 N1-H19 = N1'-H19'
 0.9 with sigma of 0.01
3.a Aromatic/amide H refined with riding coordinates:
 C1(H1), C2(H2), C4(H4), C5(H5), C8(H8), C9(H9), C10(H10), C11(H11), C16(H16),
 C17(H17), C18(H18), C1'(H1'), C2'(H2'), C4'(H4'), C5'(H5'), C8'(H8'), C9'(H9'),
  C10'(H10'), C11'(H11'), C16'(H16'), C17'(H17'), C18'(H18')
;
_olex2_submission_special_instructions 'No special instructions were received'

loop_
_space_group_symop_operation_xyz
'x, y, z'
'-x, y+1/2, -z+1/2'
'-x, -y, -z'
'x, -y-1/2, z-1/2'

loop_
_atom_site_label
_atom_site_type_symbol
_atom_site_fract_x
_atom_site_fract_y
_atom_site_fract_z
_atom_site_U_iso_or_equiv
_atom_site_adp_type
_atom_site_occupancy
_atom_site_site_symmetry_order
_atom_site_calc_flag
_atom_site_refinement_flags_posn
Cl1 Cl 0.61836(4) 0.62790(4) 0.21921(3) 0.03527(15) Uani 1 1 d .
Cl2 Cl 0.86992(4) 0.40342(4) 0.30346(3) 0.03553(15) Uani 1 1 d .
Cl1' Cl 0.68005(4) -0.36896(4) 0.40503(3) 0.03976(15) Uani 1 1 d .
Cl2' Cl 1.03288(4) 0.37653(5) 0.47097(4) 0.05175(19) Uani 1 1 d .
O1 O 0.82836(9) 0.13466(11) 0.28245(7) 0.0228(3) Uani 1 1 d .
O1' O 0.87208(10) 0.23253(13) 0.53466(8) 0.0351(4) Uani 1 1 d .
N1 N 0.82646(10) 0.14212(13) 0.16126(9) 0.0191(4) Uani 1 1 d D
H19 H 0.8484(12) 0.1725(16) 0.1221(7) 0.023 Uiso 1 1 d DR
N2 N 1.03796(11) 0.39935(14) 0.26623(9) 0.0280(4) Uani 1 1 d .
N1' N 0.80236(11) 0.19380(13) 0.42634(9) 0.0204(4) Uani 1 1 d D
H19' H 0.8097(13) 0.1696(16) 0.3817(6) 0.024 Uiso 1 1 d DR
N2' N 1.11387(12) 0.21076(17) 0.40632(10) 0.0360(5) Uani 1 1 d .
C1 C 0.66921(13) 0.32044(17) 0.13419(11) 0.0239(5) Uani 1 1 d .
H1 H 0.688520 0.292360 0.089395 0.029 Uiso 1 1 calc R
C2 C 0.65742(13) 0.43816(17) 0.14373(11) 0.0243(5) Uani 1 1 d .
H2 H 0.666552 0.490467 0.105348 0.029 Uiso 1 1 calc R
C3 C 0.63246(13) 0.47844(16) 0.20900(11) 0.0223(5) Uani 1 1 d .
C4 C 0.61792(13) 0.40412(17) 0.26540(11) 0.0233(5) Uani 1 1 d .
H4 H 0.601446 0.433301 0.310708 0.028 Uiso 1 1 calc R
C5 C 0.62786(12) 0.28563(17) 0.25460(11) 0.0222(4) Uani 1 1 d .
H5 H 0.617040 0.233545 0.292772 0.027 Uiso 1 1 calc R
C6 C 0.65325(12) 0.24254(16) 0.18915(11) 0.0189(4) Uani 1 1 d .
C7 C 0.66324(13) 0.11652(16) 0.17404(10) 0.0194(4) Uani 1 1 d .
C8 C 0.58921(13) 0.04148(17) 0.17396(11) 0.0257(5) Uani 1 1 d .
H8 H 0.532378 0.068817 0.189132 0.031 Uiso 1 1 calc R
C9 C 0.59766(14) -0.07304(17) 0.15188(12) 0.0296(5) Uani 1 1 d .
H9 H 0.546852 -0.123483 0.152699 0.035 Uiso 1 1 calc R
C10 C 0.67914(14) -0.11352(17) 0.12891(12) 0.0276(5) Uani 1 1 d .
H10 H 0.683865 -0.190716 0.111842 0.033 Uiso 1 1 calc R
C11 C 0.75430(13) -0.04171(16) 0.13067(11) 0.0226(5) Uani 1 1 d .
H11 H 0.811029 -0.069963 0.115854 0.027 Uiso 1 1 calc R
C12 C 0.74646(12) 0.07137(16) 0.15410(10) 0.0185(4) Uani 1 1 d .
C13 C 0.86184(12) 0.16693(15) 0.22660(11) 0.0183(4) Uani 1 1 d .
C14 C 0.94925(13) 0.23438(16) 0.22688(10) 0.0194(4) Uani 1 1 d .
C15 C 0.96170(13) 0.33916(17) 0.26291(11) 0.0239(5) Uani 1 1 d .
C16 C 1.10805(14) 0.35522(18) 0.23202(12) 0.0303(5) Uani 1 1 d .
H16 H 1.163725 0.396646 0.234006 0.036 Uiso 1 1 calc R
C17 C 1.10371(14) 0.25305(18) 0.19415(12) 0.0311(5) Uani 1 1 d .
H17 H 1.154972 0.225082 0.170259 0.037 Uiso 1 1 calc R
C18 C 1.02290(13) 0.19179(17) 0.19162(11) 0.0264(5) Uani 1 1 d .
H18 H 1.018108 0.120956 0.165812 0.032 Uiso 1 1 calc R
C1' C 0.72540(13) -0.04309(17) 0.46563(11) 0.0244(5) Uani 1 1 d .
H1' H 0.767206 -0.003462 0.497023 0.029 Uiso 1 1 calc R
C2' C 0.73255(14) -0.16211(17) 0.45765(11) 0.0264(5) Uani 1 1 d .
H2' H 0.778360 -0.204205 0.483735 0.032 Uiso 1 1 calc R
C3' C 0.67220(14) -0.21832(17) 0.41129(12) 0.0267(5) Uani 1 1 d .
C4' C 0.60593(15) -0.15944(18) 0.37226(12) 0.0314(5) Uani 1 1 d .
H4' H 0.565537 -0.199474 0.339928 0.038 Uiso 1 1 calc R
C5' C 0.59910(14) -0.04072(18) 0.38092(12) 0.0290(5) Uani 1 1 d .
H5' H 0.553561 0.000644 0.354062 0.035 Uiso 1 1 calc R
C6' C 0.65761(13) 0.01932(17) 0.42818(11) 0.0222(4) Uani 1 1 d .
C7' C 0.64306(13) 0.14476(17) 0.44336(10) 0.0218(4) Uani 1 1 d .
C8' C 0.55652(14) 0.18171(18) 0.46042(11) 0.0277(5) Uani 1 1 d .
H8' H 0.507563 0.128246 0.457718 0.033 Uiso 1 1 calc R
C9' C 0.54065(14) 0.29456(19) 0.48115(12) 0.0310(5) Uani 1 1 d .
H9' H 0.481483 0.317637 0.493480 0.037 Uiso 1 1 calc R
C10' C 0.61096(14) 0.37392(18) 0.48394(11) 0.0287(5) Uani 1 1 d .
H10' H 0.600266 0.451363 0.498574 0.034 Uiso 1 1 calc R
C11' C 0.69687(14) 0.34022(17) 0.46538(11) 0.0254(5) Uani 1 1 d .
H11' H 0.744878 0.395082 0.466137 0.031 Uiso 1 1 calc R
C12' C 0.71309(13) 0.22609(16) 0.44559(10) 0.0211(4) Uani 1 1 d .
C13' C 0.87494(13) 0.20222(17) 0.47152(11) 0.0226(5) Uani 1 1 d .
C14' C 0.96195(13) 0.16518(17) 0.43944(10) 0.0218(4) Uani 1 1 d .
C15' C 1.03678(14) 0.23751(17) 0.43593(12) 0.0284(5) Uani 1 1 d .
C16' C 1.12046(15) 0.1027(2) 0.38040(12) 0.0361(6) Uani 1 1 d .
H16' H 1.174905 0.081212 0.358380 0.043 Uiso 1 1 calc R
C17' C 1.05305(16) 0.0219(2) 0.38398(12) 0.0355(6) Uani 1 1 d .
H17' H 1.061872 -0.054846 0.367350 0.043 Uiso 1 1 calc R
C18' C 0.97193(15) 0.05439(18) 0.41228(11) 0.0297(5) Uani 1 1 d .
H18' H 0.923051 0.000939 0.413137 0.036 Uiso 1 1 calc R

loop_
_atom_site_aniso_label
_atom_site_aniso_U_11
_atom_site_aniso_U_22
_atom_site_aniso_U_33
_atom_site_aniso_U_23
_atom_site_aniso_U_13
_atom_site_aniso_U_12
Cl1 0.0518(3) 0.0164(2) 0.0382(3) -0.0006(2) 0.0095(3) 0.0030(2)
Cl2 0.0379(3) 0.0230(3) 0.0466(4) -0.0098(2) 0.0137(3) -0.0035(2)
Cl1' 0.0550(4) 0.0195(3) 0.0446(4) -0.0015(2) -0.0004(3) -0.0047(2)
Cl2' 0.0482(4) 0.0317(3) 0.0765(5) -0.0208(3) 0.0170(4) -0.0108(3)
O1 0.0283(7) 0.0240(7) 0.0161(8) 0.0001(6) 0.0024(6) -0.0035(6)
O1' 0.0353(8) 0.0504(10) 0.0196(9) -0.0108(7) -0.0002(7) 0.0046(7)
N1 0.0217(8) 0.0207(8) 0.0148(9) 0.0027(7) 0.0004(7) -0.0021(7)
N2 0.0299(9) 0.0259(9) 0.0282(11) -0.0009(8) 0.0001(8) -0.0084(8)
N1' 0.0256(9) 0.0214(9) 0.0143(9) -0.0034(7) 0.0037(8) -0.0020(7)
N2' 0.0275(10) 0.0440(12) 0.0364(12) -0.0041(10) 0.0018(9) 0.0018(9)
C1 0.0283(11) 0.0244(11) 0.0194(11) -0.0041(9) 0.0042(9) 0.0008(8)
C2 0.0292(11) 0.0229(11) 0.0210(12) 0.0022(9) 0.0019(10) -0.0019(9)
C3 0.0225(10) 0.0151(10) 0.0295(13) -0.0025(9) 0.0017(9) 0.0012(8)
C4 0.0249(10) 0.0234(10) 0.0219(12) -0.0035(9) 0.0060(9) 0.0024(8)
C5 0.0237(10) 0.0228(10) 0.0202(12) 0.0032(9) 0.0023(9) -0.0004(8)
C6 0.0179(9) 0.0184(10) 0.0204(11) -0.0009(8) 0.0005(8) 0.0001(8)
C7 0.0248(10) 0.0196(10) 0.0137(11) 0.0018(8) 0.0001(8) -0.0007(8)
C8 0.0234(10) 0.0259(11) 0.0281(13) -0.0025(9) 0.0029(10) -0.0014(9)
C9 0.0318(12) 0.0222(11) 0.0347(14) -0.0022(10) 0.0012(10) -0.0079(9)
C10 0.0369(12) 0.0168(10) 0.0289(13) -0.0036(9) -0.0008(10) -0.0013(9)
C11 0.0258(11) 0.0215(10) 0.0205(12) 0.0001(9) 0.0007(9) 0.0040(8)
C12 0.0241(10) 0.0170(10) 0.0141(11) 0.0014(8) -0.0016(9) -0.0016(8)
C13 0.0212(10) 0.0136(9) 0.0200(12) 0.0002(8) 0.0001(9) 0.0040(7)
C14 0.0239(10) 0.0186(10) 0.0156(11) 0.0049(8) -0.0021(9) -0.0003(8)
C15 0.0275(11) 0.0222(10) 0.0221(12) 0.0012(9) 0.0002(9) 0.0001(8)
C16 0.0260(11) 0.0323(12) 0.0322(13) 0.0038(10) -0.0021(10) -0.0079(9)
C17 0.0243(11) 0.0324(12) 0.0371(14) 0.0017(10) 0.0054(10) -0.0010(9)
C18 0.0291(11) 0.0224(11) 0.0275(13) -0.0010(9) 0.0017(10) -0.0001(9)
C1' 0.0268(11) 0.0240(11) 0.0225(12) -0.0001(9) 0.0012(10) -0.0040(8)
C2' 0.0284(11) 0.0260(11) 0.0250(12) 0.0034(9) 0.0004(10) -0.0003(9)
C3' 0.0340(12) 0.0178(10) 0.0287(13) -0.0012(9) 0.0061(10) -0.0047(9)
C4' 0.0335(12) 0.0286(12) 0.0316(13) -0.0038(10) -0.0071(10) -0.0069(9)
C5' 0.0268(11) 0.0284(12) 0.0312(13) 0.0000(10) -0.0055(10) 0.0001(9)
C6' 0.0239(10) 0.0224(10) 0.0205(12) 0.0013(9) 0.0035(9) -0.0027(8)
C7' 0.0258(10) 0.0243(11) 0.0153(11) 0.0012(9) -0.0008(9) 0.0010(8)
C8' 0.0250(11) 0.0298(12) 0.0280(13) 0.0026(10) -0.0013(10) 0.0004(9)
C9' 0.0297(12) 0.0337(12) 0.0297(13) 0.0059(10) 0.0027(10) 0.0100(10)
C10' 0.0395(12) 0.0209(10) 0.0258(12) 0.0043(9) 0.0037(10) 0.0103(9)
C11' 0.0340(12) 0.0210(10) 0.0214(12) 0.0043(9) 0.0028(10) 0.0005(9)
C12' 0.0278(11) 0.0229(10) 0.0127(11) 0.0027(8) 0.0014(9) 0.0030(8)
C13' 0.0308(11) 0.0182(10) 0.0189(12) -0.0011(9) 0.0016(10) 0.0005(8)
C14' 0.0266(10) 0.0240(10) 0.0147(11) -0.0020(8) -0.0014(9) 0.0026(8)
C15' 0.0293(11) 0.0264(11) 0.0295(13) -0.0047(10) -0.0005(10) 0.0028(9)
C16' 0.0297(12) 0.0526(16) 0.0258(13) -0.0062(11) -0.0024(10) 0.0166(11)
C17' 0.0460(14) 0.0326(13) 0.0274(14) -0.0109(10) -0.0045(11) 0.0161(11)
C18' 0.0363(12) 0.0278(11) 0.0246(13) -0.0049(10) -0.0024(10) 0.0023(9)

loop_
_atom_type_symbol
_atom_type_description
_atom_type_scat_dispersion_real
_atom_type_scat_dispersion_imag
_atom_type_scat_source
C C 0.0033 0.0016 'International Tables Vol C Tables 4.2.6.8 and 6.1.1.4'
H H 0.0000 0.0000 'International Tables Vol C Tables 4.2.6.8 and 6.1.1.4'
N N 0.0061 0.0033 'International Tables Vol C Tables 4.2.6.8 and 6.1.1.4'
O O 0.0106 0.0060 'International Tables Vol C Tables 4.2.6.8 and 6.1.1.4'
Cl Cl 0.1484 0.1585 'International Tables Vol C Tables 4.2.6.8 and 6.1.1.4'

loop_
_geom_angle_atom_site_label_1
_geom_angle_atom_site_label_2
_geom_angle_atom_site_label_3
_geom_angle
C12 N1 H19 118.5(13)
C13 N1 H19 121.7(13)
C13 N1 C12 119.68(16)
C15 N2 C16 116.79(17)
C12' N1' H19' 117.8(13)
C13' N1' H19' 119.1(13)
C13' N1' C12' 123.04(16)
C15' N2' C16' 116.35(19)
C2 C1 H1 119.5
C2 C1 C6 121.00(19)
C6 C1 H1 119.5
C1 C2 H2 120.4
C3 C2 C1 119.27(19)
C3 C2 H2 120.4
C2 C3 Cl1 118.03(15)
C2 C3 C4 121.47(18)
C4 C3 Cl1 120.50(16)
C3 C4 H4 120.6
C3 C4 C5 118.73(18)
C5 C4 H4 120.6
C4 C5 H5 119.5
C6 C5 C4 121.01(18)
C6 C5 H5 119.5
C1 C6 C7 118.11(17)
C5 C6 C1 118.49(17)
C5 C6 C7 123.39(17)
C8 C7 C6 121.55(17)
C8 C7 C12 117.68(17)
C12 C7 C6 120.59(16)
C7 C8 H8 119.6
C9 C8 C7 120.73(18)
C9 C8 H8 119.6
C8 C9 H9 119.8
C10 C9 C8 120.34(19)
C10 C9 H9 119.8
C9 C10 H10 120.0
C9 C10 C11 119.95(18)
C11 C10 H10 120.0
C10 C11 H11 120.1
C12 C11 C10 119.72(18)
C12 C11 H11 120.1
C7 C12 N1 119.36(16)
C11 C12 N1 119.14(17)
C11 C12 C7 121.44(17)
O1 C13 N1 123.47(17)
O1 C13 C14 121.87(18)
N1 C13 C14 114.62(17)
C15 C14 C13 123.16(17)
C18 C14 C13 120.25(17)
C18 C14 C15 116.57(17)
N2 C15 Cl2 115.52(15)
N2 C15 C14 125.09(18)
C14 C15 Cl2 119.30(15)
N2 C16 H16 118.3
N2 C16 C17 123.41(19)
C17 C16 H16 118.3
C16 C17 H17 120.7
C16 C17 C18 118.52(19)
C18 C17 H17 120.7
C14 C18 C17 119.61(19)
C14 C18 H18 120.2
C17 C18 H18 120.2
C2' C1' H1' 119.5
C2' C1' C6' 120.93(19)
C6' C1' H1' 119.5
C1' C2' H2' 120.5
C3' C2' C1' 119.0(2)
C3' C2' H2' 120.5
C2' C3' Cl1' 117.91(17)
C4' C3' Cl1' 120.32(16)
C4' C3' C2' 121.75(19)
C3' C4' H4' 120.6
C3' C4' C5' 118.8(2)
C5' C4' H4' 120.6
C4' C5' H5' 119.3
C4' C5' C6' 121.4(2)
C6' C5' H5' 119.3
C1' C6' C7' 120.77(18)
C5' C6' C1' 118.16(19)
C5' C6' C7' 120.84(18)
C8' C7' C6' 118.68(17)
C8' C7' C12' 118.09(18)
C12' C7' C6' 123.12(17)
C7' C8' H8' 119.4
C9' C8' C7' 121.3(2)
C9' C8' H8' 119.4
C8' C9' H9' 120.0
C8' C9' C10' 119.97(19)
C10' C9' H9' 120.0
C9' C10' H10' 120.1
C11' C10' C9' 119.85(19)
C11' C10' H10' 120.1
C10' C11' H11' 119.9
C10' C11' C12' 120.12(19)
C12' C11' H11' 119.9
C7' C12' N1' 120.40(17)
C11' C12' N1' 118.94(17)
C11' C12' C7' 120.65(18)
O1' C13' N1' 124.36(18)
O1' C13' C14' 121.72(18)
N1' C13' C14' 113.85(17)
C15' C14' C13' 122.86(17)
C18' C14' C13' 120.94(18)
C18' C14' C15' 116.19(18)
N2' C15' Cl2' 114.58(16)
N2' C15' C14' 125.40(19)
C14' C15' Cl2' 120.01(15)
N2' C16' H16' 118.2
N2' C16' C17' 123.5(2)
C17' C16' H16' 118.2
C16' C17' H17' 120.7
C16' C17' C18' 118.5(2)
C18' C17' H17' 120.7
C14' C18' H18' 120.1
C17' C18' C14' 119.8(2)
C17' C18' H18' 120.1

loop_
_geom_bond_atom_site_label_1
_geom_bond_atom_site_label_2
_geom_bond_distance
Cl1 C3 1.7497(19)
Cl2 C15 1.744(2)
Cl1' C3' 1.747(2)
Cl2' C15' 1.735(2)
O1 C13 1.228(2)
O1' C13' 1.230(2)
N1 H19 0.883(9)
N1 C12 1.437(2)
N1 C13 1.336(2)
N2 C15 1.322(2)
N2 C16 1.338(3)
N1' H19' 0.889(9)
N1' C12' 1.429(2)
N1' C13' 1.338(2)
N2' C15' 1.321(3)
N2' C16' 1.343(3)
C1 H1 0.9500
C1 C2 1.383(3)
C1 C6 1.391(3)
C2 H2 0.9500
C2 C3 1.367(3)
C3 C4 1.380(3)
C4 H4 0.9500
C4 C5 1.391(3)
C5 H5 0.9500
C5 C6 1.383(3)
C6 C7 1.491(3)
C7 C8 1.394(3)
C7 C12 1.398(3)
C8 H8 0.9500
C8 C9 1.392(3)
C9 H9 0.9500
C9 C10 1.375(3)
C10 H10 0.9500
C10 C11 1.384(3)
C11 H11 0.9500
C11 C12 1.383(3)
C13 C14 1.507(3)
C14 C15 1.392(3)
C14 C18 1.383(3)
C16 H16 0.9500
C16 C17 1.375(3)
C17 H17 0.9500
C17 C18 1.386(3)
C18 H18 0.9500
C1' H1' 0.9500
C1' C2' 1.387(3)
C1' C6' 1.396(3)
C2' H2' 0.9500
C2' C3' 1.377(3)
C3' C4' 1.374(3)
C4' H4' 0.9500
C4' C5' 1.385(3)
C5' H5' 0.9500
C5' C6' 1.392(3)
C6' C7' 1.493(3)
C7' C8' 1.395(3)
C7' C12' 1.396(3)
C8' H8' 0.9500
C8' C9' 1.382(3)
C9' H9' 0.9500
C9' C10' 1.384(3)
C10' H10' 0.9500
C10' C11' 1.384(3)
C11' H11' 0.9500
C11' C12' 1.392(3)
C13' C14' 1.501(3)
C14' C15' 1.388(3)
C14' C18' 1.386(3)
C16' H16' 0.9500
C16' C17' 1.367(3)
C17' H17' 0.9500
C17' C18' 1.379(3)
C18' H18' 0.9500

loop_
_geom_hbond_atom_site_label_D
_geom_hbond_atom_site_label_H
_geom_hbond_atom_site_label_A
_geom_hbond_distance_DH
_geom_hbond_distance_HA
_geom_hbond_distance_DA
_geom_hbond_angle_DHA
_geom_hbond_site_symmetry_A
N1 H19 O1' 0.883(9) 2.007(11) 2.871(2) 165.9(18) 4_565
N1' H19' O1 0.889(9) 1.923(10) 2.808(2) 173.7(19) .

loop_
_geom_torsion_atom_site_label_1
_geom_torsion_atom_site_label_2
_geom_torsion_atom_site_label_3
_geom_torsion_atom_site_label_4
_geom_torsion
Cl1 C3 C4 C5 178.56(15)
Cl1' C3' C4' C5' 177.15(16)
O1 C13 C14 C15 -57.3(3)
O1 C13 C14 C18 121.2(2)
O1' C13' C14' C15' -60.4(3)
O1' C13' C14' C18' 118.7(2)
N1 C13 C14 C15 125.0(2)
N1 C13 C14 C18 -56.5(2)
N2 C16 C17 C18 -0.6(3)
N1' C13' C14' C15' 122.4(2)
N1' C13' C14' C18' -58.5(2)
N2' C16' C17' C18' 3.5(3)
C1 C2 C3 Cl1 179.88(15)
C1 C2 C3 C4 -0.6(3)
C1 C6 C7 C8 -114.4(2)
C1 C6 C7 C12 60.7(3)
C2 C1 C6 C5 -1.9(3)
C2 C1 C6 C7 177.25(18)
C2 C3 C4 C5 -0.9(3)
C3 C4 C5 C6 1.0(3)
C4 C5 C6 C1 0.4(3)
C4 C5 C6 C7 -178.80(17)
C5 C6 C7 C8 64.7(3)
C5 C6 C7 C12 -120.2(2)
C6 C1 C2 C3 2.1(3)
C6 C7 C8 C9 172.7(2)
C6 C7 C12 N1 11.7(3)
C6 C7 C12 C11 -171.29(18)
C7 C8 C9 C10 -0.8(3)
C8 C7 C12 N1 -173.00(17)
C8 C7 C12 C11 4.0(3)
C8 C9 C10 C11 2.9(3)
C9 C10 C11 C12 -1.4(3)
C10 C11 C12 N1 174.95(18)
C10 C11 C12 C7 -2.1(3)
C12 N1 C13 O1 -1.8(3)
C12 N1 C13 C14 175.78(15)
C12 C7 C8 C9 -2.6(3)
C13 N1 C12 C7 70.7(2)
C13 N1 C12 C11 -106.4(2)
C13 C14 C15 Cl2 -5.8(3)
C13 C14 C15 N2 177.96(19)
C13 C14 C18 C17 -178.06(19)
C15 N2 C16 C17 0.5(3)
C15 C14 C18 C17 0.5(3)
C16 N2 C15 Cl2 -176.30(15)
C16 N2 C15 C14 0.1(3)
C16 C17 C18 C14 0.0(3)
C18 C14 C15 Cl2 175.65(15)
C18 C14 C15 N2 -0.6(3)
C1' C2' C3' Cl1' -177.51(15)
C1' C2' C3' C4' 0.8(3)
C1' C6' C7' C8' -125.9(2)
C1' C6' C7' C12' 50.1(3)
C2' C1' C6' C5' -1.9(3)
C2' C1' C6' C7' 172.62(18)
C2' C3' C4' C5' -1.1(3)
C3' C4' C5' C6' -0.1(3)
C4' C5' C6' C1' 1.6(3)
C4' C5' C6' C7' -172.94(19)
C5' C6' C7' C8' 48.5(3)
C5' C6' C7' C12' -135.5(2)
C6' C1' C2' C3' 0.8(3)
C6' C7' C8' C9' 174.22(19)
C6' C7' C12' N1' 6.0(3)
C6' C7' C12' C11' -175.07(19)
C7' C8' C9' C10' 1.3(3)
C8' C7' C12' N1' -177.93(18)
C8' C7' C12' C11' 1.0(3)
C8' C9' C10' C11' 0.5(3)
C9' C10' C11' C12' -1.5(3)
C10' C11' C12' N1' 179.70(18)
C10' C11' C12' C7' 0.8(3)
C12' N1' C13' O1' 3.9(3)
C12' N1' C13' C14' -179.09(16)
C12' C7' C8' C9' -2.0(3)
C13' N1' C12' C7' -120.2(2)
C13' N1' C12' C11' 60.8(3)
C13' C14' C15' Cl2' 1.2(3)
C13' C14' C15' N2' -177.7(2)
C13' C14' C18' C17' -179.09(19)
C15' N2' C16' C17' -0.6(3)
C15' C14' C18' C17' 0.1(3)
C16' N2' C15' Cl2' 178.17(16)
C16' N2' C15' C14' -2.9(3)
C16' C17' C18' C14' -3.1(3)
C18' C14' C15' Cl2' -177.97(16)
C18' C14' C15' N2' 3.1(3)
